data_7060233
loop_
_publ_author_name
'Grudova, Mariya V.'
'Gil, Diego M.'
'Khrustalev, Victor N.'
'Nikitina, Eugeniya V.'
'Sinelshchikova, Anna A.'
'Grigoriev, Mikhail S.'
'Kletskov, Alexey V.'
'Frontera, Antonio'
'Zubkov, Fedor I.'

_publ_section_title
;
 Synthesis, X-ray characterization and theoretical study of
 3a,6:7,9a-diepoxybenzo[de]isoquinoline derivatives: on the importance of
 F&#x22EF;O interactions
;
_journal_issue 46
_journal_name_full 'New Journal of Chemistry'
_journal_page_first 20167
_journal_page_last 20180
_journal_paper_doi 10.1039/D0NJ04328A
_journal_volume 44
_journal_year 2020
_chemical_formula_moiety 'C21 H17 F6 N O4 S'
_chemical_formula_sum 'C21 H17 F6 N O4 S'
_chemical_formula_weight 493.42
_space_group_crystal_system monoclinic
_space_group_IT_number 14
_space_group_name_Hall '-P 2ybc'
_space_group_name_H-M_alt 'P 1 21/c 1'
_atom_sites_solution_hydrogens geom
_atom_sites_solution_primary difmap
_atom_sites_solution_secondary difmap
_audit_creation_method SHELXL-2018/3
_audit_update_record
;
2020-08-18 deposited with the CCDC.	2020-10-27 downloaded from the CCDC.
;
_cell_angle_alpha 90
_cell_angle_beta 100.296(2)
_cell_angle_gamma 90
_cell_formula_units_Z 4
_cell_length_a 11.8375(3)
_cell_length_b 15.1552(4)
_cell_length_c 10.8340(3)
_cell_measurement_reflns_used 6945
_cell_measurement_temperature 100(2)
_cell_measurement_theta_max 30.14
_cell_measurement_theta_min 3.12
_cell_volume 1912.32(9)
_computing_cell_refinement 'SAINT (Bruker, 2013)'
_computing_data_collection 'APEX3 (Bruker, 2018)'
_computing_data_reduction 'SAINT (Bruker, 2013)'
_computing_molecular_graphics 'SHELXTL (Sheldrick, 2015)'
_computing_publication_material 'SHELXTL (Sheldrick, 2015)'
_computing_structure_refinement 'SHELXL (Sheldrick, 2015)'
_computing_structure_solution 'SHELXT (Sheldrick, 2015)'
_diffrn_ambient_temperature 100(2)
_diffrn_measured_fraction_theta_full 0.994
_diffrn_measured_fraction_theta_max 0.993
_diffrn_measurement_device_type 'Bruker KAPPA APEX II area-detector diffractometer'
_diffrn_measurement_method '\f and \w scans'
_diffrn_radiation_type MoK\a
_diffrn_radiation_wavelength 0.71073
_diffrn_reflns_av_R_equivalents 0.0334
_diffrn_reflns_av_unetI/netI 0.0343
_diffrn_reflns_Laue_measured_fraction_full 0.994
_diffrn_reflns_Laue_measured_fraction_max 0.993
_diffrn_reflns_limit_h_max 16
_diffrn_reflns_limit_h_min -16
_diffrn_reflns_limit_k_max 21
_diffrn_reflns_limit_k_min -21
_diffrn_reflns_limit_l_max 12
_diffrn_reflns_limit_l_min -15
_diffrn_reflns_number 18621
_diffrn_reflns_point_group_measured_fraction_full 0.994
_diffrn_reflns_point_group_measured_fraction_max 0.993
_diffrn_reflns_theta_full 25.242
_diffrn_reflns_theta_max 29.998
_diffrn_reflns_theta_min 4.135
_exptl_absorpt_coefficient_mu 0.260
_exptl_absorpt_correction_T_max 0.903
_exptl_absorpt_correction_T_min 0.840
_exptl_absorpt_correction_type multi-scan
_exptl_absorpt_process_details 'SADABS (Bruker, 2016)'
_exptl_crystal_colour colourless
_exptl_crystal_density_diffrn 1.714
_exptl_crystal_description block
_exptl_crystal_F_000 1008
_exptl_crystal_size_max 0.500
_exptl_crystal_size_mid 0.440
_exptl_crystal_size_min 0.400
_refine_diff_density_max 0.496
_refine_diff_density_min -0.381
_refine_diff_density_rms 0.059
_refine_ls_extinction_method none
_refine_ls_goodness_of_fit_ref 1.021
_refine_ls_hydrogen_treatment constr
_refine_ls_matrix_type full
_refine_ls_number_parameters 299
_refine_ls_number_reflns 5544
_refine_ls_number_restraints 0
_refine_ls_restrained_S_all 1.021
_refine_ls_R_factor_all 0.0434
_refine_ls_R_factor_gt 0.0342
_refine_ls_shift/su_max 0.002
_refine_ls_shift/su_mean 0.000
_refine_ls_structure_factor_coef Fsqd
_refine_ls_weighting_details 'w=1/[\s^2^(Fo^2^)+(0.0435P)^2^+0.8135P] where P=(Fo^2^+2Fc^2^)/3'
_refine_ls_weighting_scheme calc
_refine_ls_wR_factor_gt 0.0860
_refine_ls_wR_factor_ref 0.0922
_reflns_Friedel_coverage 0.000
_reflns_number_gt 4668
_reflns_number_total 5544
_reflns_threshold_expression 'I > 2\s(I)'
_cod_data_source_file d0nj04328a2.cif
_cod_data_source_block 6a
_cod_original_sg_symbol_H-M 'P 21/c'
_cod_database_code 7060233
_shelx_shelxl_version_number 2018/3
_shelx_space_group_comment
;
The symmetry employed for this shelxl refinement is uniquely defined
by the following loop, which should always be used as a source of
symmetry information in preference to the above space-group names.
They are only intended as comments.
;
_shelx_estimated_absorpt_t_min 0.881
_shelx_estimated_absorpt_t_max 0.903

loop_
_space_group_symop_operation_xyz
'x, y, z'
'-x, y+1/2, -z+1/2'
'-x, -y, -z'
'x, -y-1/2, z-1/2'

loop_
_atom_site_label
_atom_site_type_symbol
_atom_site_fract_x
_atom_site_fract_y
_atom_site_fract_z
_atom_site_U_iso_or_equiv
_atom_site_adp_type
_atom_site_occupancy
_atom_site_site_symmetry_order
_atom_site_calc_flag
_atom_site_refinement_flags_posn
_atom_site_refinement_flags_adp
_atom_site_refinement_flags_occupancy
_atom_site_disorder_assembly
_atom_site_disorder_group
S1 S 0.23756(3) 0.68604(2) 0.38472(3) 0.01381(8) Uani 1 1 d . . . . .
F1 F 0.54543(8) 0.32162(6) 0.80006(9) 0.0287(2) Uani 1 1 d . . . . .
F2 F 0.37495(8) 0.26845(5) 0.77442(8) 0.02490(19) Uani 1 1 d . . . . .
F3 F 0.42274(7) 0.37402(5) 0.90473(7) 0.02117(17) Uani 1 1 d . . . . .
F4 F 0.11457(7) 0.50298(6) 0.72807(8) 0.02477(19) Uani 1 1 d . . . . .
F5 F 0.25396(7) 0.50879(6) 0.88358(7) 0.02104(17) Uani 1 1 d . . . . .
F6 F 0.19652(7) 0.38372(5) 0.80444(8) 0.02090(17) Uani 1 1 d . . . . .
O1 O 0.33732(8) 0.74019(6) 0.41993(9) 0.0200(2) Uani 1 1 d . . . . .
O2 O 0.22204(8) 0.63577(6) 0.27078(9) 0.01842(19) Uani 1 1 d . . . . .
O10 O 0.32552(8) 0.43911(6) 0.47692(8) 0.01442(17) Uani 1 1 d . . . . .
O11 O 0.44874(7) 0.55042(6) 0.61459(8) 0.01413(17) Uani 1 1 d . . . . .
N2 N 0.23696(9) 0.61662(7) 0.49864(10) 0.0149(2) Uani 1 1 d . . . . .
C1 C 0.16567(11) 0.53712(8) 0.47987(12) 0.0152(2) Uani 1 1 d . . . . .
H1A H 0.141380 0.525887 0.388982 0.018 Uiso 1 1 calc R U . . .
H1B H 0.095917 0.545697 0.517068 0.018 Uiso 1 1 calc R U . . .
C3 C 0.28488(11) 0.64203(8) 0.62836(12) 0.0149(2) Uani 1 1 d . . . . .
H3A H 0.222153 0.651678 0.676288 0.018 Uiso 1 1 calc R U . . .
H3B H 0.329067 0.697543 0.629026 0.018 Uiso 1 1 calc R U . . .
C3A C 0.36234(10) 0.56869(8) 0.68736(11) 0.0127(2) Uani 1 1 d . . . . .
C4 C 0.43545(11) 0.57984(8) 0.81758(12) 0.0163(2) Uani 1 1 d . . . . .
H4A H 0.421630 0.618125 0.882713 0.020 Uiso 1 1 calc R U . . .
C5 C 0.52256(11) 0.52434(9) 0.81987(12) 0.0175(2) Uani 1 1 d . . . . .
H5A H 0.583793 0.513929 0.887887 0.021 Uiso 1 1 calc R U . . .
C6A C 0.40323(10) 0.41113(8) 0.68557(11) 0.0129(2) Uani 1 1 d . . . . .
C6 C 0.50422(11) 0.48068(8) 0.69090(12) 0.0152(2) Uani 1 1 d . . . . .
H6A H 0.575433 0.457343 0.664883 0.018 Uiso 1 1 calc R U . . .
C7 C 0.37066(12) 0.36555(8) 0.55234(12) 0.0157(2) Uani 1 1 d . . . . .
H7A H 0.435259 0.334003 0.523139 0.019 Uiso 1 1 calc R U . . .
C8 C 0.26240(12) 0.31100(9) 0.54892(12) 0.0184(3) Uani 1 1 d . . . . .
H8A H 0.257181 0.248510 0.551934 0.022 Uiso 1 1 calc R U . . .
C9A C 0.23310(10) 0.45887(8) 0.54105(11) 0.0127(2) Uani 1 1 d . . . . .
C9B C 0.29945(10) 0.47584(8) 0.68087(11) 0.0118(2) Uani 1 1 d . . . . .
C9 C 0.17659(12) 0.36834(8) 0.54088(12) 0.0168(2) Uani 1 1 d . . . . .
H9A H 0.097301 0.355766 0.536061 0.020 Uiso 1 1 calc R U . . .
C10 C 0.43464(11) 0.34391(9) 0.79112(12) 0.0169(2) Uani 1 1 d . . . . .
C11 C 0.21801(11) 0.46711(8) 0.77475(12) 0.0152(2) Uani 1 1 d . . . . .
C12 C 0.11622(11) 0.75468(8) 0.37690(11) 0.0134(2) Uani 1 1 d . . . . .
C13 C 0.11333(12) 0.81840(8) 0.46932(12) 0.0169(2) Uani 1 1 d . . . . .
H13A H 0.176491 0.825402 0.536271 0.020 Uiso 1 1 calc R U . . .
C14 C 0.01681(12) 0.87131(9) 0.46185(12) 0.0183(3) Uani 1 1 d . . . . .
H14A H 0.014015 0.914256 0.525103 0.022 Uiso 1 1 calc R U . . .
C15 C -0.07638(11) 0.86288(8) 0.36345(12) 0.0158(2) Uani 1 1 d . . . . .
C16 C -0.07135(11) 0.79860(9) 0.27285(12) 0.0171(2) Uani 1 1 d . . . . .
H16A H -0.134329 0.791659 0.205688 0.021 Uiso 1 1 calc R U . . .
C17 C 0.02411(11) 0.74443(8) 0.27890(12) 0.0159(2) Uani 1 1 d . . . . .
H17A H 0.026341 0.700738 0.216500 0.019 Uiso 1 1 calc R U . . .
C18 C -0.18057(12) 0.92076(9) 0.35508(13) 0.0216(3) Uani 1 1 d . . . . .
H18A H -0.157973 0.982698 0.350268 0.032 Uiso 1 1 calc R U . . .
H18B H -0.215478 0.911973 0.429645 0.032 Uiso 1 1 calc R U . . .
H18C H -0.236207 0.905349 0.279868 0.032 Uiso 1 1 calc R U . . .

loop_
_atom_site_aniso_label
_atom_site_aniso_U_11
_atom_site_aniso_U_22
_atom_site_aniso_U_33
_atom_site_aniso_U_23
_atom_site_aniso_U_13
_atom_site_aniso_U_12
S1 0.01388(14) 0.01287(14) 0.01488(14) 0.00198(10) 0.00307(10) 0.00099(10)
F1 0.0223(4) 0.0311(5) 0.0336(5) 0.0147(4) 0.0072(4) 0.0139(4)
F2 0.0381(5) 0.0133(4) 0.0227(4) 0.0049(3) 0.0039(4) -0.0028(3)
F3 0.0282(4) 0.0216(4) 0.0132(4) 0.0029(3) 0.0022(3) 0.0016(3)
F4 0.0149(4) 0.0364(5) 0.0244(4) 0.0049(4) 0.0073(3) 0.0072(3)
F5 0.0264(4) 0.0240(4) 0.0144(4) -0.0045(3) 0.0083(3) -0.0024(3)
F6 0.0250(4) 0.0185(4) 0.0215(4) 0.0019(3) 0.0103(3) -0.0053(3)
O1 0.0160(4) 0.0184(4) 0.0259(5) 0.0032(4) 0.0042(4) -0.0027(4)
O2 0.0213(5) 0.0187(4) 0.0160(4) -0.0003(3) 0.0054(4) 0.0033(4)
O10 0.0179(4) 0.0135(4) 0.0127(4) 0.0012(3) 0.0053(3) 0.0015(3)
O11 0.0127(4) 0.0140(4) 0.0162(4) 0.0035(3) 0.0040(3) 0.0009(3)
N2 0.0173(5) 0.0119(5) 0.0138(5) 0.0020(4) -0.0018(4) -0.0012(4)
C1 0.0141(6) 0.0140(5) 0.0160(6) 0.0016(4) -0.0010(4) -0.0017(4)
C3 0.0166(6) 0.0120(5) 0.0150(6) -0.0005(4) -0.0006(4) 0.0010(4)
C3A 0.0122(5) 0.0123(5) 0.0134(5) 0.0000(4) 0.0019(4) -0.0002(4)
C4 0.0179(6) 0.0147(6) 0.0148(6) -0.0004(4) -0.0007(4) -0.0026(5)
C5 0.0147(6) 0.0176(6) 0.0182(6) 0.0027(5) -0.0025(4) -0.0025(5)
C6A 0.0133(5) 0.0119(5) 0.0139(5) 0.0022(4) 0.0033(4) 0.0021(4)
C6 0.0126(5) 0.0150(5) 0.0177(6) 0.0037(4) 0.0020(4) 0.0018(4)
C7 0.0219(6) 0.0124(5) 0.0136(5) 0.0004(4) 0.0056(5) 0.0028(5)
C8 0.0268(7) 0.0131(5) 0.0148(6) -0.0014(4) 0.0026(5) -0.0026(5)
C9A 0.0132(5) 0.0126(5) 0.0122(5) 0.0002(4) 0.0020(4) -0.0014(4)
C9B 0.0119(5) 0.0121(5) 0.0116(5) 0.0004(4) 0.0030(4) 0.0003(4)
C9 0.0200(6) 0.0160(6) 0.0139(6) -0.0004(4) 0.0014(5) -0.0060(5)
C10 0.0183(6) 0.0155(6) 0.0171(6) 0.0023(5) 0.0038(5) 0.0029(5)
C11 0.0153(6) 0.0167(6) 0.0141(5) 0.0005(4) 0.0040(4) 0.0003(4)
C12 0.0154(6) 0.0122(5) 0.0127(5) 0.0029(4) 0.0028(4) 0.0012(4)
C13 0.0197(6) 0.0152(6) 0.0143(6) 0.0002(4) -0.0007(5) 0.0014(5)
C14 0.0238(7) 0.0149(6) 0.0162(6) -0.0015(5) 0.0033(5) 0.0032(5)
C15 0.0179(6) 0.0133(5) 0.0166(6) 0.0045(4) 0.0043(4) 0.0022(4)
C16 0.0174(6) 0.0176(6) 0.0154(6) 0.0012(5) 0.0003(4) 0.0003(5)
C17 0.0177(6) 0.0159(6) 0.0136(5) -0.0010(4) 0.0017(4) 0.0001(5)
C18 0.0219(7) 0.0201(6) 0.0229(7) 0.0019(5) 0.0041(5) 0.0073(5)

loop_
_atom_type_symbol
_atom_type_description
_atom_type_scat_dispersion_real
_atom_type_scat_dispersion_imag
_atom_type_scat_source
C C 0.0033 0.0016 'International Tables Vol C Tables 4.2.6.8 and 6.1.1.4'
H H 0.0000 0.0000 'International Tables Vol C Tables 4.2.6.8 and 6.1.1.4'
N N 0.0061 0.0033 'International Tables Vol C Tables 4.2.6.8 and 6.1.1.4'
O O 0.0106 0.0060 'International Tables Vol C Tables 4.2.6.8 and 6.1.1.4'
F F 0.0171 0.0103 'International Tables Vol C Tables 4.2.6.8 and 6.1.1.4'
S S 0.1246 0.1234 'International Tables Vol C Tables 4.2.6.8 and 6.1.1.4'

loop_
_geom_angle_atom_site_label_1
_geom_angle_atom_site_label_2
_geom_angle_atom_site_label_3
_geom_angle
_geom_angle_site_symmetry_1
_geom_angle_site_symmetry_3
_geom_angle_publ_flag
O1 S1 O2 120.41(6) . . ?
O1 S1 N2 106.52(6) . . ?
O2 S1 N2 107.03(6) . . ?
O1 S1 C12 107.48(6) . . ?
O2 S1 C12 107.11(6) . . ?
N2 S1 C12 107.74(6) . . ?
C7 O10 C9A 97.25(9) . . ?
C3A O11 C6 97.17(9) . . ?
C1 N2 C3 117.57(10) . . ?
C1 N2 S1 120.58(8) . . ?
C3 N2 S1 120.26(8) . . ?
N2 C1 C9A 109.75(10) . . ?
N2 C1 H1A 109.7 . . ?
C9A C1 H1A 109.7 . . ?
N2 C1 H1B 109.7 . . ?
C9A C1 H1B 109.7 . . ?
H1A C1 H1B 108.2 . . ?
N2 C3 C3A 108.27(10) . . ?
N2 C3 H3A 110.0 . . ?
C3A C3 H3A 110.0 . . ?
N2 C3 H3B 110.0 . . ?
C3A C3 H3B 110.0 . . ?
H3A C3 H3B 108.4 . . ?
O11 C3A C3 110.53(10) . . ?
O11 C3A C4 100.85(10) . . ?
C3 C3A C4 120.74(10) . . ?
O11 C3A C9B 100.40(9) . . ?
C3 C3A C9B 112.93(10) . . ?
C4 C3A C9B 108.84(10) . . ?
C5 C4 C3A 104.90(11) . . ?
C5 C4 H4A 127.5 . . ?
C3A C4 H4A 127.5 . . ?
C4 C5 C6 105.95(11) . . ?
C4 C5 H5A 127.0 . . ?
C6 C5 H5A 127.0 . . ?
C10 C6A C9B 121.79(10) . . ?
C10 C6A C7 112.24(10) . . ?
C9B C6A C7 100.47(9) . . ?
C10 C6A C6 109.56(10) . . ?
C9B C6A C6 99.60(9) . . ?
C7 C6A C6 112.44(10) . . ?
O11 C6 C5 100.64(10) . . ?
O11 C6 C6A 101.83(9) . . ?
C5 C6 C6A 107.71(10) . . ?
O11 C6 H6A 115.0 . . ?
C5 C6 H6A 115.0 . . ?
C6A C6 H6A 115.0 . . ?
O10 C7 C8 100.54(10) . . ?
O10 C7 C6A 100.73(9) . . ?
C8 C7 C6A 109.04(10) . . ?
O10 C7 H7A 114.9 . . ?
C8 C7 H7A 114.9 . . ?
C6A C7 H7A 114.9 . . ?
C9 C8 C7 106.10(11) . . ?
C9 C8 H8A 126.9 . . ?
C7 C8 H8A 126.9 . . ?
O10 C9A C1 109.93(10) . . ?
O10 C9A C9 100.63(10) . . ?
C1 C9A C9 120.45(10) . . ?
O10 C9A C9B 101.85(9) . . ?
C1 C9A C9B 114.85(10) . . ?
C9 C9A C9B 106.68(9) . . ?
C11 C9B C6A 120.61(10) . . ?
C11 C9B C3A 113.21(10) . . ?
C6A C9B C3A 101.23(9) . . ?
C11 C9B C9A 110.83(10) . . ?
C6A C9B C9A 100.36(9) . . ?
C3A C9B C9A 109.38(9) . . ?
C8 C9 C9A 104.97(11) . . ?
C8 C9 H9A 127.5 . . ?
C9A C9 H9A 127.5 . . ?
F2 C10 F1 106.27(11) . . ?
F2 C10 F3 105.94(10) . . ?
F1 C10 F3 106.30(11) . . ?
F2 C10 C6A 114.61(11) . . ?
F1 C10 C6A 109.04(10) . . ?
F3 C10 C6A 114.09(10) . . ?
F5 C11 F6 106.14(10) . . ?
F5 C11 F4 105.29(10) . . ?
F6 C11 F4 105.72(10) . . ?
F5 C11 C9B 114.00(10) . . ?
F6 C11 C9B 114.28(10) . . ?
F4 C11 C9B 110.68(10) . . ?
C17 C12 C13 120.63(12) . . ?
C17 C12 S1 119.50(10) . . ?
C13 C12 S1 119.86(10) . . ?
C14 C13 C12 118.94(12) . . ?
C14 C13 H13A 120.5 . . ?
C12 C13 H13A 120.5 . . ?
C13 C14 C15 121.48(12) . . ?
C13 C14 H14A 119.3 . . ?
C15 C14 H14A 119.3 . . ?
C16 C15 C14 118.36(12) . . ?
C16 C15 C18 120.27(12) . . ?
C14 C15 C18 121.37(12) . . ?
C17 C16 C15 121.17(12) . . ?
C17 C16 H16A 119.4 . . ?
C15 C16 H16A 119.4 . . ?
C12 C17 C16 119.42(12) . . ?
C12 C17 H17A 120.3 . . ?
C16 C17 H17A 120.3 . . ?
C15 C18 H18A 109.5 . . ?
C15 C18 H18B 109.5 . . ?
H18A C18 H18B 109.5 . . ?
C15 C18 H18C 109.5 . . ?
H18A C18 H18C 109.5 . . ?
H18B C18 H18C 109.5 . . ?

loop_
_geom_bond_atom_site_label_1
_geom_bond_atom_site_label_2
_geom_bond_distance
_geom_bond_site_symmetry_2
_geom_bond_publ_flag
S1 O1 1.4326(10) . ?
S1 O2 1.4342(10) . ?
S1 N2 1.6228(11) . ?
S1 C12 1.7633(13) . ?
F1 C10 1.3410(15) . ?
F2 C10 1.3395(16) . ?
F3 C10 1.3434(15) . ?
F4 C11 1.3526(15) . ?
F5 C11 1.3383(15) . ?
F6 C11 1.3396(15) . ?
O10 C7 1.4282(15) . ?
O10 C9A 1.4286(15) . ?
O11 C3A 1.4257(15) . ?
O11 C6 1.4276(15) . ?
N2 C1 1.4641(16) . ?
N2 C3 1.4698(16) . ?
C1 C9A 1.5145(17) . ?
C1 H1A 0.9900 . ?
C1 H1B 0.9900 . ?
C3 C3A 1.5084(17) . ?
C3 H3A 0.9900 . ?
C3 H3B 0.9900 . ?
C3A C4 1.5270(17) . ?
C3A C9B 1.5876(17) . ?
C4 C5 1.3275(19) . ?
C4 H4A 0.9500 . ?
C5 C6 1.5261(18) . ?
C5 H5A 0.9500 . ?
C6A C10 1.5270(17) . ?
C6A C9B 1.5657(17) . ?
C6A C7 1.5843(17) . ?
C6A C6 1.5871(18) . ?
C6 H6A 1.0000 . ?
C7 C8 1.5200(19) . ?
C7 H7A 1.0000 . ?
C8 C9 1.3278(19) . ?
C8 H8A 0.9500 . ?
C9A C9 1.5262(17) . ?
C9A C9B 1.5976(17) . ?
C9B C11 1.5271(17) . ?
C9 H9A 0.9500 . ?
C12 C17 1.3880(17) . ?
C12 C13 1.3959(17) . ?
C13 C14 1.3862(18) . ?
C13 H13A 0.9500 . ?
C14 C15 1.3962(18) . ?
C14 H14A 0.9500 . ?
C15 C16 1.3916(18) . ?
C15 C18 1.5030(18) . ?
C16 C17 1.3888(18) . ?
C16 H16A 0.9500 . ?
C17 H17A 0.9500 . ?
C18 H18A 0.9800 . ?
C18 H18B 0.9800 . ?
C18 H18C 0.9800 . ?

loop_
_geom_torsion_atom_site_label_1
_geom_torsion_atom_site_label_2
_geom_torsion_atom_site_label_3
_geom_torsion_atom_site_label_4
_geom_torsion
_geom_torsion_site_symmetry_1
_geom_torsion_site_symmetry_2
_geom_torsion_site_symmetry_3
_geom_torsion_site_symmetry_4
_geom_torsion_publ_flag
O1 S1 N2 C1 -163.37(10) . . . . ?
O2 S1 N2 C1 -33.35(11) . . . . ?
C12 S1 N2 C1 81.55(11) . . . . ?
O1 S1 N2 C3 31.39(11) . . . . ?
O2 S1 N2 C3 161.41(10) . . . . ?
C12 S1 N2 C3 -83.69(11) . . . . ?
C3 N2 C1 C9A -57.13(14) . . . . ?
S1 N2 C1 C9A 137.25(9) . . . . ?
C1 N2 C3 C3A 61.55(14) . . . . ?
S1 N2 C3 C3A -132.78(10) . . . . ?
C6 O11 C3A C3 -179.34(10) . . . . ?
C6 O11 C3A C4 51.79(10) . . . . ?
C6 O11 C3A C9B -59.89(10) . . . . ?
N2 C3 C3A O11 56.01(13) . . . . ?
N2 C3 C3A C4 173.17(11) . . . . ?
N2 C3 C3A C9B -55.56(13) . . . . ?
O11 C3A C4 C5 -33.35(12) . . . . ?
C3 C3A C4 C5 -155.32(12) . . . . ?
C9B C3A C4 C5 71.69(13) . . . . ?
C3A C4 C5 C6 1.05(13) . . . . ?
C3A O11 C6 C5 -50.91(10) . . . . ?
C3A O11 C6 C6A 59.92(10) . . . . ?
C4 C5 C6 O11 31.46(13) . . . . ?
C4 C5 C6 C6A -74.75(13) . . . . ?
C10 C6A C6 O11 -163.48(10) . . . . ?
C9B C6A C6 O11 -34.65(11) . . . . ?
C7 C6A C6 O11 70.97(12) . . . . ?
C10 C6A C6 C5 -58.12(13) . . . . ?
C9B C6A C6 C5 70.71(11) . . . . ?
C7 C6A C6 C5 176.33(10) . . . . ?
C9A O10 C7 C8 51.07(10) . . . . ?
C9A O10 C7 C6A -60.83(10) . . . . ?
C10 C6A C7 O10 169.71(10) . . . . ?
C9B C6A C7 O10 38.84(11) . . . . ?
C6 C6A C7 O10 -66.21(12) . . . . ?
C10 C6A C7 C8 64.50(13) . . . . ?
C9B C6A C7 C8 -66.37(11) . . . . ?
C6 C6A C7 C8 -171.43(10) . . . . ?
O10 C7 C8 C9 -31.79(13) . . . . ?
C6A C7 C8 C9 73.55(13) . . . . ?
C7 O10 C9A C1 -179.70(10) . . . . ?
C7 O10 C9A C9 -51.64(10) . . . . ?
C7 O10 C9A C9B 58.10(10) . . . . ?
N2 C1 C9A O10 -66.87(12) . . . . ?
N2 C1 C9A C9 176.98(11) . . . . ?
N2 C1 C9A C9B 47.25(14) . . . . ?
C10 C6A C9B C11 -6.62(17) . . . . ?
C7 C6A C9B C11 117.95(11) . . . . ?
C6 C6A C9B C11 -126.90(11) . . . . ?
C10 C6A C9B C3A 119.14(12) . . . . ?
C7 C6A C9B C3A -116.29(9) . . . . ?
C6 C6A C9B C3A -1.14(10) . . . . ?
C10 C6A C9B C9A -128.51(11) . . . . ?
C7 C6A C9B C9A -3.94(11) . . . . ?
C6 C6A C9B C9A 111.21(9) . . . . ?
O11 C3A C9B C11 167.08(9) . . . . ?
C3 C3A C9B C11 -75.23(13) . . . . ?
C4 C3A C9B C11 61.72(13) . . . . ?
O11 C3A C9B C6A 36.54(10) . . . . ?
C3 C3A C9B C6A 154.23(10) . . . . ?
C4 C3A C9B C6A -68.82(11) . . . . ?
O11 C3A C9B C9A -68.79(11) . . . . ?
C3 C3A C9B C9A 48.90(13) . . . . ?
C4 C3A C9B C9A -174.14(10) . . . . ?
O10 C9A C9B C11 -160.49(9) . . . . ?
C1 C9A C9B C11 80.76(13) . . . . ?
C9 C9A C9B C11 -55.44(13) . . . . ?
O10 C9A C9B C6A -31.92(10) . . . . ?
C1 C9A C9B C6A -150.67(10) . . . . ?
C9 C9A C9B C6A 73.13(11) . . . . ?
O10 C9A C9B C3A 73.99(11) . . . . ?
C1 C9A C9B C3A -44.76(13) . . . . ?
C9 C9A C9B C3A 179.05(10) . . . . ?
C7 C8 C9 C9A -0.70(13) . . . . ?
O10 C9A C9 C8 33.00(12) . . . . ?
C1 C9A C9 C8 153.84(12) . . . . ?
C9B C9A C9 C8 -72.93(12) . . . . ?
C9B C6A C10 F2 84.00(14) . . . . ?
C7 C6A C10 F2 -34.97(15) . . . . ?
C6 C6A C10 F2 -160.64(10) . . . . ?
C9B C6A C10 F1 -157.05(11) . . . . ?
C7 C6A C10 F1 83.97(13) . . . . ?
C6 C6A C10 F1 -41.69(14) . . . . ?
C9B C6A C10 F3 -38.39(16) . . . . ?
C7 C6A C10 F3 -157.36(11) . . . . ?
C6 C6A C10 F3 76.97(13) . . . . ?
C6A C9B C11 F5 85.32(14) . . . . ?
C3A C9B C11 F5 -34.67(14) . . . . ?
C9A C9B C11 F5 -158.01(10) . . . . ?
C6A C9B C11 F6 -37.00(15) . . . . ?
C3A C9B C11 F6 -156.99(10) . . . . ?
C9A C9B C11 F6 79.67(13) . . . . ?
C6A C9B C11 F4 -156.21(11) . . . . ?
C3A C9B C11 F4 83.80(12) . . . . ?
C9A C9B C11 F4 -39.54(13) . . . . ?
O1 S1 C12 C17 138.04(10) . . . . ?
O2 S1 C12 C17 7.33(12) . . . . ?
N2 S1 C12 C17 -107.52(11) . . . . ?
O1 S1 C12 C13 -42.26(12) . . . . ?
O2 S1 C12 C13 -172.97(10) . . . . ?
N2 S1 C12 C13 72.18(11) . . . . ?
C17 C12 C13 C14 0.10(19) . . . . ?
S1 C12 C13 C14 -179.59(10) . . . . ?
C12 C13 C14 C15 -0.8(2) . . . . ?
C13 C14 C15 C16 1.0(2) . . . . ?
C13 C14 C15 C18 -179.56(13) . . . . ?
C14 C15 C16 C17 -0.56(19) . . . . ?
C18 C15 C16 C17 -179.97(12) . . . . ?
C13 C12 C17 C16 0.35(19) . . . . ?
S1 C12 C17 C16 -179.95(10) . . . . ?
C15 C16 C17 C12 -0.1(2) . . . . ?
